data_7054658
loop_
_publ_author_name
'Turkoglu, Gulsen'
'Berber, Halil'
'Kani, Ibrahim'

_publ_section_title
;
 Synthesis, crystal structure, optical and electrochemical properties of
 novel diphenylether-based formazan derivatives
;
_journal_issue 4
_journal_name_full 'New J. Chem.'
_journal_page_first 2728
_journal_paper_doi 10.1039/C4NJ02353F
_journal_volume 39
_journal_year 2015
_chemical_formula_moiety 'C26 H20 Cl F N4 O2'
_chemical_formula_sum 'C26 H20 Cl F N4 O2'
_chemical_formula_weight 474.91
_chemical_name_systematic
; 
 ? 
;
_space_group_crystal_system orthorhombic
_space_group_IT_number 61
_space_group_name_Hall '-P 2ac 2ab'
_space_group_name_H-M_alt 'P b c a'
_symmetry_space_group_name_Hall '-P 2ac 2ab'
_symmetry_space_group_name_H-M 'P b c a'
_atom_sites_solution_hydrogens geom
_atom_sites_solution_primary direct
_atom_sites_solution_secondary difmap
_audit_creation_date 2011-09-23
_audit_creation_method SHELXL-97
_audit_update_record
;
2014-06-02 deposited with the CCDC.
2015-01-19 downloaded from the CCDC.
;
_cell_angle_alpha 90.00
_cell_angle_beta 90.00
_cell_angle_gamma 90.00
_cell_formula_units_Z 8
_cell_length_a 7.8846(3)
_cell_length_b 27.1172(12)
_cell_length_c 20.7714(9)
_cell_measurement_temperature 100(2)
_cell_volume 4441.1(3)
_computing_cell_refinement 'SAINT-Plus (Bruker, 2004)'
_computing_data_collection 'SMART APEX2 (Bruker, 2007)'
_computing_data_reduction 'SAINT (Bruker, 2007)'
_computing_molecular_graphics 'SAINT (Bruker, 2007)'
_computing_publication_material 'WinGX (Farrugia, 1999)'
_computing_structure_refinement 'SHELXL97 ( Sheldrick, 2008)'
_computing_structure_solution 'SHELXS97 (Sheldrick, 2008)'
_diffrn_ambient_temperature 100(2)
_diffrn_measured_fraction_theta_full 0.993
_diffrn_measured_fraction_theta_max 0.993
_diffrn_measurement_device_type 'ccd area detector'
_diffrn_measurement_method 'phi and omega scans'
_diffrn_radiation_monochromator graphite
_diffrn_radiation_source 'fine-focus sealed tube'
_diffrn_radiation_type MoK\a
_diffrn_radiation_wavelength 0.71073
_diffrn_reflns_av_R_equivalents 0.1467
_diffrn_reflns_av_sigmaI/netI 0.1085
_diffrn_reflns_limit_h_max 10
_diffrn_reflns_limit_h_min -10
_diffrn_reflns_limit_k_max 35
_diffrn_reflns_limit_k_min -35
_diffrn_reflns_limit_l_max 27
_diffrn_reflns_limit_l_min -27
_diffrn_reflns_number 105204
_diffrn_reflns_theta_full 28.46
_diffrn_reflns_theta_max 28.46
_diffrn_reflns_theta_min 1.50
_exptl_absorpt_coefficient_mu 0.213
_exptl_absorpt_correction_T_max 0.9852
_exptl_absorpt_correction_T_min 0.953
_exptl_absorpt_correction_type multi-scan
_exptl_absorpt_process_details '(SADABS; Bruker, 2004)'
_exptl_crystal_colour red
_exptl_crystal_density_diffrn 1.421
_exptl_crystal_density_method 'not measured'
_exptl_crystal_description needle
_exptl_crystal_F_000 1968
_exptl_crystal_size_max 0.76
_exptl_crystal_size_mid 0.19
_exptl_crystal_size_min 0.07
_refine_diff_density_max 0.469
_refine_diff_density_min -0.505
_refine_diff_density_rms 0.170
_refine_ls_extinction_method none
_refine_ls_goodness_of_fit_ref 1.018
_refine_ls_hydrogen_treatment mixed
_refine_ls_matrix_type full
_refine_ls_number_parameters 312
_refine_ls_number_reflns 5570
_refine_ls_number_restraints 0
_refine_ls_restrained_S_all 1.018
_refine_ls_R_factor_all 0.1504
_refine_ls_R_factor_gt 0.0522
_refine_ls_shift/su_max 0.001
_refine_ls_shift/su_mean 0.000
_refine_ls_structure_factor_coef Fsqd
_refine_ls_weighting_details 'calc w=1/[\s^2^(Fo^2^)+(0.0601P)^2^+2.7465P] where P=(Fo^2^+2Fc^2^)/3'
_refine_ls_weighting_scheme calc
_refine_ls_wR_factor_gt 0.1038
_refine_ls_wR_factor_ref 0.1506
_reflns_number_gt 2799
_reflns_number_total 5570
_reflns_threshold_expression >2sigma(I)
_cod_data_source_file c4nj02353f2.cif
_cod_data_source_block new
_cod_depositor_comments 'Adding full bibliography for 7054658.cif.'
_cod_database_code 7054658

loop_
_symmetry_equiv_pos_as_xyz
'x, y, z'
'-x+1/2, -y, z+1/2'
'x+1/2, -y+1/2, -z'
'-x, y+1/2, -z+1/2'
'-x, -y, -z'
'x-1/2, y, -z-1/2'
'-x-1/2, y-1/2, z'
'x, -y-1/2, z-1/2'

loop_
_atom_site_label
_atom_site_type_symbol
_atom_site_fract_x
_atom_site_fract_y
_atom_site_fract_z
_atom_site_U_iso_or_equiv
_atom_site_adp_type
_atom_site_occupancy
_atom_site_symmetry_multiplicity
_atom_site_calc_flag
_atom_site_refinement_flags
C2 C 0.5535(4) 1.17068(10) 0.20487(13) 0.0221(6) Uani 1 1 d .
F1 F 1.1431(2) 1.01602(6) -0.21373(7) 0.0319(4) Uani 1 1 d .
Cl1 Cl 0.18183(9) 0.87077(3) 0.24410(3) 0.0271(2) Uani 1 1 d .
C10 C 0.3849(3) 0.91514(10) 0.15804(12) 0.0178(6) Uani 1 1 d .
H10 H 0.3791 0.9431 0.1855 0.021 Uiso 1 1 calc R
C5 C 0.6070(3) 1.08489(10) 0.13278(12) 0.0179(6) Uani 1 1 d .
C16 C 0.8520(3) 0.97369(10) -0.09255(12) 0.0211(6) Uani 1 1 d .
H16 H 0.7863 0.9454 -0.0824 0.025 Uiso 1 1 calc R
C4 C 0.5015(4) 1.08482(10) 0.18703(13) 0.0214(6) Uani 1 1 d .
H4 H 0.4473 1.0551 0.1996 0.026 Uiso 1 1 calc R
N4 N 0.7445(3) 1.00843(8) 0.00279(10) 0.0187(5) Uani 1 1 d .
N1 N 0.5519(3) 1.00030(8) 0.11405(10) 0.0181(5) Uani 1 1 d .
N3 N 0.7321(3) 1.04636(8) 0.03896(10) 0.0195(5) Uani 1 1 d .
C23 C 0.9434(4) 0.79668(11) 0.03012(14) 0.0282(7) Uani 1 1 d .
H23 H 1.0060 0.7815 0.0638 0.034 Uiso 1 1 calc R
C25 C 0.9015(4) 0.81186(10) -0.08232(14) 0.0269(7) Uani 1 1 d .
H25 H 0.9354 0.8073 -0.1258 0.032 Uiso 1 1 calc R
C1 C 0.5992(4) 1.25590(10) 0.22663(14) 0.0298(7) Uani 1 1 d .
H1A H 0.7226 1.2516 0.2285 0.045 Uiso 1 1 calc R
H1B H 0.5649 1.2816 0.2571 0.045 Uiso 1 1 calc R
H1C H 0.5660 1.2656 0.1830 0.045 Uiso 1 1 calc R
C15 C 0.8486(3) 1.01440(10) -0.05216(12) 0.0176(6) Uani 1 1 d .
O2 O 0.5184(3) 1.21075(7) 0.24308(9) 0.0273(5) Uani 1 1 d .
C12 C 0.3049(4) 0.83100(10) 0.13461(13) 0.0237(7) Uani 1 1 d .
H12 H 0.2451 0.8019 0.1463 0.028 Uiso 1 1 calc R
C19 C 1.0424(4) 1.05661(10) -0.12172(13) 0.0221(6) Uani 1 1 d .
H19 H 1.1083 1.0848 -0.1325 0.026 Uiso 1 1 calc R
C7 C 0.6592(4) 1.17154(10) 0.15203(13) 0.0229(6) Uani 1 1 d .
H7 H 0.7144 1.2013 0.1401 0.028 Uiso 1 1 calc R
C22 C 0.8021(4) 0.82505(10) 0.04492(13) 0.0238(7) Uani 1 1 d .
H22 H 0.7673 0.8293 0.0884 0.029 Uiso 1 1 calc R
C24 C 0.9940(4) 0.79033(11) -0.03309(15) 0.0286(7) Uani 1 1 d .
H24 H 1.0919 0.7713 -0.0427 0.034 Uiso 1 1 calc R
C6 C 0.6852(3) 1.12909(10) 0.11626(12) 0.0210(6) Uani 1 1 d .
H6 H 0.7577 1.1302 0.0798 0.025 Uiso 1 1 calc R
C13 C 0.3983(4) 0.83292(10) 0.07826(13) 0.0251(7) Uani 1 1 d .
H13 H 0.4015 0.8052 0.0504 0.030 Uiso 1 1 calc R
C8 C 0.6293(3) 1.03996(10) 0.09373(12) 0.0184(6) Uani 1 1 d .
C18 C 1.0435(4) 1.01561(11) -0.16043(12) 0.0235(7) Uani 1 1 d .
N2 N 0.5639(3) 0.95832(8) 0.08078(11) 0.0174(5) Uani 1 1 d .
C9 C 0.4792(3) 0.91665(10) 0.10124(12) 0.0180(6) Uani 1 1 d .
C3 C 0.4750(4) 1.12710(10) 0.22247(13) 0.0224(6) Uani 1 1 d .
H3 H 0.4027 1.1263 0.2590 0.027 Uiso 1 1 calc R
C11 C 0.3005(3) 0.87229(10) 0.17338(12) 0.0196(6) Uani 1 1 d .
C20 C 0.9439(3) 1.05613(10) -0.06693(13) 0.0207(6) Uani 1 1 d .
H20 H 0.9411 1.0841 -0.0394 0.025 Uiso 1 1 calc R
C26 C 0.7595(4) 0.84002(10) -0.06822(13) 0.0231(7) Uani 1 1 d .
H26 H 0.6947 0.8544 -0.1019 0.028 Uiso 1 1 calc R
C14 C 0.4866(4) 0.87491(10) 0.06261(13) 0.0209(6) Uani 1 1 d .
C17 C 0.9509(4) 0.97414(11) -0.14775(13) 0.0236(7) Uani 1 1 d .
H17 H 0.9542 0.9465 -0.1758 0.028 Uiso 1 1 calc R
O1 O 0.5771(2) 0.87863(7) 0.00503(8) 0.0249(5) Uani 1 1 d .
C21 C 0.7132(4) 0.84693(10) -0.00458(13) 0.0208(6) Uani 1 1 d .
H2 H 0.614(4) 0.9596(10) 0.0430(14) 0.026(8) Uiso 1 1 d .

loop_
_atom_site_aniso_label
_atom_site_aniso_U_11
_atom_site_aniso_U_22
_atom_site_aniso_U_33
_atom_site_aniso_U_23
_atom_site_aniso_U_13
_atom_site_aniso_U_12
C2 0.0201(16) 0.0244(16) 0.0219(15) -0.0048(12) -0.0010(12) 0.0032(13)
F1 0.0265(10) 0.0471(11) 0.0222(9) 0.0042(8) 0.0085(7) 0.0012(8)
Cl1 0.0215(4) 0.0305(4) 0.0292(4) 0.0025(3) 0.0068(3) -0.0025(3)
C10 0.0113(14) 0.0222(15) 0.0199(14) -0.0006(11) 0.0001(11) 0.0029(12)
C5 0.0125(15) 0.0237(15) 0.0174(14) 0.0000(11) -0.0017(11) 0.0019(12)
C16 0.0141(15) 0.0244(16) 0.0249(15) 0.0015(12) -0.0004(12) -0.0003(12)
C4 0.0194(16) 0.0223(15) 0.0224(14) 0.0030(12) -0.0004(12) -0.0003(12)
N4 0.0132(12) 0.0249(13) 0.0179(11) 0.0005(10) 0.0004(9) 0.0036(10)
N1 0.0122(12) 0.0205(12) 0.0217(12) -0.0023(10) -0.0018(9) 0.0033(10)
N3 0.0133(13) 0.0241(13) 0.0212(12) -0.0003(10) -0.0008(10) 0.0024(10)
C23 0.0209(17) 0.0305(17) 0.0332(17) 0.0068(14) -0.0067(13) -0.0024(14)
C25 0.0278(18) 0.0235(16) 0.0294(17) -0.0051(13) 0.0058(13) 0.0005(14)
C1 0.0286(18) 0.0217(16) 0.0390(18) -0.0067(13) -0.0037(14) 0.0025(14)
C15 0.0108(14) 0.0234(15) 0.0187(14) 0.0024(11) -0.0005(11) 0.0033(12)
O2 0.0294(12) 0.0233(11) 0.0291(11) -0.0077(9) 0.0031(9) -0.0003(9)
C12 0.0199(16) 0.0246(16) 0.0267(15) 0.0024(13) -0.0014(13) -0.0033(13)
C19 0.0173(16) 0.0250(16) 0.0239(15) 0.0053(12) -0.0020(12) -0.0017(13)
C7 0.0191(16) 0.0237(16) 0.0261(15) 0.0016(12) 0.0000(12) -0.0013(13)
C22 0.0225(17) 0.0260(16) 0.0229(15) 0.0010(12) -0.0008(13) -0.0028(13)
C24 0.0190(16) 0.0252(17) 0.0417(19) -0.0005(14) 0.0024(14) -0.0014(13)
C6 0.0161(15) 0.0278(16) 0.0192(14) -0.0012(12) 0.0020(11) 0.0008(13)
C13 0.0283(18) 0.0224(16) 0.0246(15) -0.0034(12) -0.0033(13) 0.0009(13)
C8 0.0117(15) 0.0247(16) 0.0190(14) 0.0020(12) -0.0007(11) -0.0005(12)
C18 0.0172(16) 0.0373(18) 0.0159(14) 0.0049(13) 0.0031(12) 0.0037(14)
N2 0.0143(13) 0.0199(13) 0.0180(13) -0.0009(10) 0.0024(10) 0.0006(10)
C9 0.0126(15) 0.0205(15) 0.0209(14) 0.0008(12) -0.0022(11) 0.0007(12)
C3 0.0194(16) 0.0281(16) 0.0197(14) -0.0008(12) 0.0026(12) 0.0031(13)
C11 0.0106(15) 0.0271(16) 0.0210(14) 0.0015(12) -0.0003(11) 0.0010(12)
C20 0.0161(15) 0.0247(15) 0.0212(15) 0.0038(12) -0.0023(12) 0.0025(13)
C26 0.0225(16) 0.0220(15) 0.0247(15) -0.0013(12) -0.0002(12) 0.0013(13)
C14 0.0196(16) 0.0236(16) 0.0195(14) 0.0019(12) 0.0008(11) 0.0040(13)
C17 0.0213(17) 0.0285(16) 0.0209(14) -0.0024(12) 0.0006(12) 0.0019(14)
O1 0.0281(12) 0.0269(11) 0.0198(10) 0.0019(8) 0.0054(8) 0.0084(9)
C21 0.0188(16) 0.0173(15) 0.0264(15) -0.0030(12) 0.0028(12) -0.0003(12)

loop_
_atom_type_symbol
_atom_type_description
_atom_type_scat_dispersion_real
_atom_type_scat_dispersion_imag
_atom_type_scat_source
C C 0.0033 0.0016 'International Tables Vol C Tables 4.2.6.8 and 6.1.1.4'
H H 0.0000 0.0000 'International Tables Vol C Tables 4.2.6.8 and 6.1.1.4'
N N 0.0061 0.0033 'International Tables Vol C Tables 4.2.6.8 and 6.1.1.4'
O O 0.0106 0.0060 'International Tables Vol C Tables 4.2.6.8 and 6.1.1.4'
Cl Cl 0.1484 0.1585 'International Tables Vol C Tables 4.2.6.8 and 6.1.1.4'
F F 0.0171 0.0103 'International Tables Vol C Tables 4.2.6.8 and 6.1.1.4'

loop_
_geom_angle_atom_site_label_1
_geom_angle_atom_site_label_2
_geom_angle_atom_site_label_3
_geom_angle
O2 C2 C7 124.6(3)
O2 C2 C3 115.6(2)
C7 C2 C3 119.7(2)
C11 C10 C9 118.6(2)
C11 C10 H10 120.7
C9 C10 H10 120.7
C6 C5 C4 117.6(2)
C6 C5 C8 121.6(2)
C4 C5 C8 120.8(2)
C15 C16 C17 120.3(3)
C15 C16 H16 119.9
C17 C16 H16 119.9
C3 C4 C5 121.2(3)
C3 C4 H4 119.4
C5 C4 H4 119.4
N3 N4 C15 115.3(2)
C8 N1 N2 120.1(2)
N4 N3 C8 114.8(2)
C24 C23 C22 120.7(3)
C24 C23 H23 119.6
C22 C23 H23 119.6
C24 C25 C26 120.1(3)
C24 C25 H25 119.9
C26 C25 H25 119.9
O2 C1 H1A 109.5
O2 C1 H1B 109.5
H1A C1 H1B 109.5
O2 C1 H1C 109.5
H1A C1 H1C 109.5
H1B C1 H1C 109.5
C16 C15 C20 120.2(2)
C16 C15 N4 114.1(2)
C20 C15 N4 125.7(2)
C2 O2 C1 116.9(2)
C11 C12 C13 118.4(3)
C11 C12 H12 120.8
C13 C12 H12 120.8
C18 C19 C20 118.7(3)
C18 C19 H19 120.7
C20 C19 H19 120.7
C2 C7 C6 120.1(3)
C2 C7 H7 119.9
C6 C7 H7 119.9
C21 C22 C23 118.8(3)
C21 C22 H22 120.6
C23 C22 H22 120.6
C23 C24 C25 119.8(3)
C23 C24 H24 120.1
C25 C24 H24 120.1
C7 C6 C5 121.2(2)
C7 C6 H6 119.4
C5 C6 H6 119.4
C14 C13 C12 120.1(3)
C14 C13 H13 120.0
C12 C13 H13 120.0
N1 C8 N3 129.2(2)
N1 C8 C5 116.5(2)
N3 C8 C5 114.3(2)
F1 C18 C17 118.2(2)
F1 C18 C19 118.4(2)
C17 C18 C19 123.4(3)
N1 N2 C9 120.3(2)
N1 N2 H2 117.4(18)
C9 N2 H2 121.7(18)
N2 C9 C14 118.0(2)
N2 C9 C10 122.8(2)
C14 C9 C10 119.2(2)
C4 C3 C2 120.1(3)
C4 C3 H3 119.9
C2 C3 H3 119.9
C10 C11 C12 122.5(2)
C10 C11 Cl1 118.4(2)
C12 C11 Cl1 119.1(2)
C19 C20 C15 119.6(3)
C19 C20 H20 120.2
C15 C20 H20 120.2
C21 C26 C25 119.3(3)
C21 C26 H26 120.4
C25 C26 H26 120.4
C13 C14 C9 121.2(3)
C13 C14 O1 121.4(2)
C9 C14 O1 117.2(2)
C18 C17 C16 117.8(3)
C18 C17 H17 121.1
C16 C17 H17 121.1
C21 O1 C14 118.2(2)
C22 C21 C26 121.3(3)
C22 C21 O1 123.5(2)
C26 C21 O1 115.1(2)

loop_
_geom_bond_atom_site_label_1
_geom_bond_atom_site_label_2
_geom_bond_distance
C2 O2 1.374(3)
C2 C7 1.379(4)
C2 C3 1.383(4)
F1 C18 1.357(3)
Cl1 C11 1.742(3)
C10 C11 1.376(4)
C10 C9 1.395(4)
C10 H10 0.9500
C5 C6 1.391(4)
C5 C4 1.400(4)
C5 C8 1.474(4)
C16 C15 1.387(4)
C16 C17 1.387(4)
C16 H16 0.9500
C4 C3 1.378(4)
C4 H4 0.9500
N4 N3 1.277(3)
N4 C15 1.415(3)
N1 C8 1.307(3)
N1 N2 1.335(3)
N3 C8 1.407(3)
C23 C24 1.383(4)
C23 C22 1.388(4)
C23 H23 0.9500
C25 C24 1.385(4)
C25 C26 1.386(4)
C25 H25 0.9500
C1 O2 1.422(3)
C1 H1A 0.9800
C1 H1B 0.9800
C1 H1C 0.9800
C15 C20 1.393(4)
C12 C11 1.380(4)
C12 C13 1.384(4)
C12 H12 0.9500
C19 C18 1.372(4)
C19 C20 1.378(4)
C19 H19 0.9500
C7 C6 1.385(4)
C7 H7 0.9500
C22 C21 1.379(4)
C22 H22 0.9500
C24 H24 0.9500
C6 H6 0.9500
C13 C14 1.373(4)
C13 H13 0.9500
C18 C17 1.366(4)
N2 C9 1.380(3)
N2 H2 0.88(3)
C9 C14 1.388(4)
C3 H3 0.9500
C20 H20 0.9500
C26 C21 1.384(4)
C26 H26 0.9500
C14 O1 1.396(3)
C17 H17 0.9500
O1 C21 1.390(3)
